data_2237975
loop_
_publ_author_name
'Cavallo, Gabriella'
'Neukirch, Hannes'
'Metrangolo, Pierangelo'
'Pilati, Tullio'
'Resnati, Giuseppe'
'Terraneo, Giancarlo'

_publ_section_title
;
 (Tris{2-[2-(2,3,5,6-tetrafluoro-4-iodophenoxy)ethoxy]ethyl}amine)potassium
 iodide
;
_journal_coeditor_code PK2473
_journal_issue 5
_journal_name_full 'Acta Crystallographica Section E'
_journal_page_first m284
_journal_page_last m285
_journal_paper_doi 10.1107/S1600536813010532
_journal_volume 69
_journal_year 2013
_chemical_formula_iupac '[K (C30 H24 F12 I3 N O6)] I'
_chemical_formula_moiety 'C30 H24 F12 I3 K N O6 +, I -'
_chemical_formula_sum 'C30 H24 F12 I4 K N O6'
_chemical_formula_weight 1269.20
_chemical_name_systematic
;
(Tris{2-[2-(2,3,5,6-tetrafluoro-4-iodophenoxy)ethoxy]ethyl}amine)potassium
iodide
;
_space_group_crystal_system monoclinic
_space_group_IT_number 14
_space_group_name_Hall '-P 2yn'
_space_group_name_H-M_alt 'P 1 21/n 1'
_symmetry_space_group_name_Hall '-P 2yn'
_symmetry_space_group_name_H-M 'P 1 21/n 1'
_atom_sites_solution_hydrogens geom
_atom_sites_solution_primary direct
_atom_sites_solution_secondary difmap
_audit_creation_method SHELXL-2012
_cell_angle_alpha 90
_cell_angle_beta 104.83(3)
_cell_angle_gamma 90
_cell_formula_units_Z 4
_cell_length_a 13.037(2)
_cell_length_b 23.355(3)
_cell_length_c 13.787(2)
_cell_measurement_reflns_used 8602
_cell_measurement_temperature 295(2)
_cell_measurement_theta_max 22.872
_cell_measurement_theta_min 3.031
_cell_volume 4058.0(11)
_computing_cell_refinement 'SAINT (Bruker, 1998)'
_computing_data_collection 'APEX2 (Bruker, 1998)'
_computing_data_reduction 'SAINT (Bruker, 1998)'
_computing_molecular_graphics 'ORTEP-3 (Farrugia, 2012) and Mercury (Macrae <i>et al.</i>, 2006)'
_computing_publication_material 'SHELXL2012 (Sheldrick, 2012)'
_computing_structure_refinement 'SHELXL2012 (Sheldrick, 2012)'
_computing_structure_solution 'SIR2002 (Burla <i>et al.</i>, 2003)'
_diffrn_ambient_temperature 295(2)
_diffrn_measured_fraction_theta_full 0.989
_diffrn_measured_fraction_theta_max 1.000
_diffrn_measurement_device_type 'Bruker SMART APEX'
_diffrn_measurement_method '\w and \f scans'
_diffrn_radiation_monochromator graphite
_diffrn_radiation_source 'fine-focus sealed tube'
_diffrn_radiation_type MoK\a
_diffrn_radiation_wavelength 0.71073
_diffrn_reflns_av_R_equivalents 0.0243
_diffrn_reflns_av_sigmaI/netI 0.0246
_diffrn_reflns_limit_h_max 15
_diffrn_reflns_limit_h_min -15
_diffrn_reflns_limit_k_max 27
_diffrn_reflns_limit_k_min -27
_diffrn_reflns_limit_l_max 16
_diffrn_reflns_limit_l_min -16
_diffrn_reflns_number 24956
_diffrn_reflns_theta_full 25.242
_diffrn_reflns_theta_max 25.126
_diffrn_reflns_theta_min 1.759
_diffrn_standards_decay_% 0.0
_exptl_absorpt_coefficient_mu 3.269
_exptl_absorpt_correction_T_max 1.0000
_exptl_absorpt_correction_T_min 0.7586
_exptl_absorpt_correction_type multi-scan
_exptl_absorpt_process_details '(SADABS; Bruker, 1998)'
_exptl_crystal_colour colourless
_exptl_crystal_density_diffrn 2.077
_exptl_crystal_description prism
_exptl_crystal_F_000 2392
_exptl_crystal_size_max 0.340
_exptl_crystal_size_mid 0.220
_exptl_crystal_size_min 0.100
_refine_diff_density_max 2.370
_refine_diff_density_min -1.251
_refine_ls_extinction_method none
_refine_ls_goodness_of_fit_ref 1.061
_refine_ls_hydrogen_treatment constr
_refine_ls_matrix_type full
_refine_ls_number_parameters 487
_refine_ls_number_reflns 7254
_refine_ls_number_restraints 0
_refine_ls_restrained_S_all 1.061
_refine_ls_R_factor_all 0.0508
_refine_ls_R_factor_gt 0.0406
_refine_ls_shift/su_max 0.000
_refine_ls_shift/su_mean 0.000
_refine_ls_structure_factor_coef Fsqd
_refine_ls_weighting_details
;
w=1/[\s^2^(Fo^2^)+(0.0729P)^2^+0.2017P], where P=(Fo^2^+2Fc^2^)/3
;
_refine_ls_weighting_scheme calc
_refine_ls_wR_factor_gt 0.1141
_refine_ls_wR_factor_ref 0.1194
_reflns_number_gt 5627
_reflns_number_total 7254
_reflns_threshold_expression I>2\s(I)
_cod_data_source_file pk2473.cif
_cod_data_source_block I
_cod_database_code 2237975
_cod_database_fobs_code 2237975

loop_
_space_group_symop_operation_xyz
'x, y, z'
'-x+1/2, y+1/2, -z+1/2'
'-x, -y, -z'
'x-1/2, -y-1/2, z-1/2'

loop_
_atom_site_type_symbol
_atom_site_label
_atom_site_fract_x
_atom_site_fract_y
_atom_site_fract_z
_atom_site_U_iso_or_equiv
_atom_site_adp_type
_atom_site_calc_flag
_atom_site_occupancy
I I1 -0.08073(3) 0.12743(2) 0.28500(3) 0.07572(13) Uani d 1
I I2 0.13900(4) 0.12647(2) -0.10931(3) 0.09463(16) Uani d 1
I I3 0.16503(3) 0.16739(2) 0.61000(4) 0.1204(2) Uani d 1
I I4 -0.11661(3) -0.01730(2) 0.27833(3) 0.08495(15) Uani d 1
K K1 0.16101(8) 0.43196(4) 0.21349(8) 0.0665(3) Uani d 1
N N1 0.1758(4) 0.54837(19) 0.1446(4) 0.0859(12) Uani d 1
C C1 0.0705(5) 0.5744(3) 0.1334(6) 0.107(2) Uani d 1
H H1A 0.0767 0.6155 0.1269 0.128 Uiso calc 1
H H1B 0.0230 0.5603 0.0719 0.128 Uiso calc 1
C C2 0.0235(5) 0.5624(2) 0.2174(6) 0.102(2) Uani d 1
H H2A 0.0740 0.5717 0.2803 0.122 Uiso calc 1
H H2B -0.0391 0.5859 0.2114 0.122 Uiso calc 1
O O1 -0.0043(3) 0.50404(14) 0.2166(3) 0.0835(10) Uani d 1
C C3 -0.0554(5) 0.4908(2) 0.2922(5) 0.0985(19) Uani d 1
H H3A -0.1138 0.5171 0.2887 0.118 Uiso calc 1
H H3B -0.0058 0.4948 0.3576 0.118 Uiso calc 1
C C4 -0.0956(4) 0.4315(2) 0.2787(5) 0.0919(18) Uani d 1
H H4A -0.1385 0.4236 0.3252 0.110 Uiso calc 1
H H4B -0.1394 0.4262 0.2110 0.110 Uiso calc 1
O O2 -0.0044(3) 0.39276(15) 0.2977(3) 0.0834(10) Uani d 1
C C5 -0.0284(4) 0.3356(2) 0.2927(4) 0.0726(13) Uani d 1
C C6 -0.0570(4) 0.3076(2) 0.3694(4) 0.0734(13) Uani d 1
C C7 -0.0718(4) 0.2493(2) 0.3675(4) 0.0749(13) Uani d 1
C C8 -0.0584(4) 0.21674(18) 0.2873(4) 0.0660(12) Uani d 1
C C9 -0.0279(5) 0.2460(2) 0.2119(4) 0.0840(15) Uani d 1
C C10 -0.0125(5) 0.3019(2) 0.2141(4) 0.0846(15) Uani d 1
F F1 -0.0699(3) 0.33766(13) 0.4484(2) 0.0941(9) Uani d 1
F F2 -0.1006(3) 0.22460(13) 0.4426(2) 0.0960(10) Uani d 1
F F3 -0.0133(4) 0.21664(15) 0.1329(2) 0.1187(13) Uani d 1
F F4 0.0159(3) 0.33044(14) 0.1398(3) 0.1113(11) Uani d 1
C C11 0.1926(7) 0.5433(3) 0.0455(5) 0.119(2) Uani d 1
H H11A 0.2008 0.5815 0.0207 0.143 Uiso calc 1
H H11B 0.1296 0.5266 0.0014 0.143 Uiso calc 1
C C12 0.2856(7) 0.5085(3) 0.0388(6) 0.117(2) Uani d 1
H H12A 0.2861 0.5036 -0.0309 0.140 Uiso calc 1
H H12B 0.3506 0.5279 0.0733 0.140 Uiso calc 1
O O3 0.2800(4) 0.45438(19) 0.0833(3) 0.1095(14) Uani d 1
C C13 0.3483(6) 0.4146(3) 0.0573(6) 0.118(2) Uani d 1
H H13A 0.4118 0.4336 0.0492 0.142 Uiso calc 1
H H13B 0.3137 0.3961 -0.0055 0.142 Uiso calc 1
C C14 0.3756(5) 0.3728(3) 0.1370(6) 0.113(2) Uani d 1
H H14A 0.4136 0.3915 0.1985 0.136 Uiso calc 1
H H14B 0.4222 0.3442 0.1201 0.136 Uiso calc 1
O O4 0.2781(3) 0.34382(17) 0.1536(3) 0.0963(12) Uani d 1
C C15 0.2464(4) 0.2974(2) 0.0956(4) 0.0717(13) Uani d 1
C C16 0.1645(4) 0.2984(2) 0.0133(4) 0.0721(12) Uani d 1
C C17 0.1302(4) 0.2500(2) -0.0425(4) 0.0773(13) Uani d 1
C C18 0.1782(4) 0.1992(2) -0.0169(3) 0.0714(13) Uani d 1
C C19 0.2617(5) 0.1968(2) 0.0674(3) 0.0774(14) Uani d 1
C C20 0.2953(5) 0.2455(3) 0.1221(4) 0.0832(15) Uani d 1
F F5 0.1177(3) 0.34999(14) -0.0142(3) 0.1009(10) Uani d 1
F F6 0.0509(3) 0.25554(18) -0.1245(3) 0.1218(13) Uani d 1
F F7 0.3134(3) 0.14754(15) 0.0946(2) 0.1095(12) Uani d 1
F F8 0.3768(3) 0.24039(18) 0.2043(2) 0.1218(14) Uani d 1
C C21 0.2582(5) 0.5793(3) 0.2140(5) 0.0916(16) Uani d 1
H H21A 0.2250 0.6062 0.2502 0.110 Uiso calc 1
H H21B 0.2970 0.6015 0.1757 0.110 Uiso calc 1
C C22 0.3356(5) 0.5447(3) 0.2884(5) 0.0921(16) Uani d 1
H H22A 0.3766 0.5213 0.2539 0.111 Uiso calc 1
H H22B 0.3842 0.5700 0.3339 0.111 Uiso calc 1
O O5 0.2846(3) 0.50944(16) 0.3432(3) 0.0859(10) Uani d 1
C C23 0.3522(5) 0.4853(3) 0.4272(5) 0.1031(19) Uani d 1
H H23A 0.3900 0.5157 0.4698 0.124 Uiso calc 1
H H23B 0.4041 0.4619 0.4065 0.124 Uiso calc 1
C C24 0.2962(6) 0.4501(3) 0.4854(5) 0.110(2) Uani d 1
H H24A 0.3467 0.4347 0.5439 0.132 Uiso calc 1
H H24B 0.2456 0.4735 0.5083 0.132 Uiso calc 1
O O6 0.2412(4) 0.40369(18) 0.4250(3) 0.0985(12) Uani d 1
C C25 0.2263(5) 0.3547(2) 0.4710(4) 0.0802(14) Uani d 1
C C26 0.1778(5) 0.3506(3) 0.5479(5) 0.1009(19) Uani d 1
C C27 0.1658(5) 0.2973(3) 0.5890(5) 0.0983(18) Uani d 1
C C28 0.1908(5) 0.2488(3) 0.5517(4) 0.0932(17) Uani d 1
C C29 0.2358(8) 0.2504(3) 0.4750(6) 0.148(3) Uani d 1
C C30 0.2551(8) 0.3058(3) 0.4368(6) 0.138(3) Uani d 1
F F9 0.1451(4) 0.3983(2) 0.5853(4) 0.1440(16) Uani d 1
F F10 0.1180(4) 0.2962(2) 0.6674(3) 0.1458(16) Uani d 1
F F11 0.2663(6) 0.20565(18) 0.4352(5) 0.199(3) Uani d 1
F F12 0.3054(6) 0.3040(2) 0.3641(4) 0.203(3) Uani d 1

loop_
_atom_site_aniso_label
_atom_site_aniso_U_11
_atom_site_aniso_U_22
_atom_site_aniso_U_33
_atom_site_aniso_U_12
_atom_site_aniso_U_13
_atom_site_aniso_U_23
I1 0.0783(2) 0.0641(2) 0.0865(2) -0.00030(15) 0.02418(18) -0.00568(15)
I2 0.1145(3) 0.0786(3) 0.0969(3) -0.0213(2) 0.0383(2) -0.01458(19)
I3 0.0933(3) 0.1262(4) 0.1488(4) 0.0136(3) 0.0440(3) 0.0550(3)
I4 0.0860(3) 0.0669(2) 0.1078(3) -0.01087(17) 0.0354(2) -0.01963(18)
K1 0.0724(6) 0.0548(6) 0.0779(6) -0.0008(5) 0.0294(5) -0.0074(5)
N1 0.094(3) 0.068(3) 0.099(3) -0.007(2) 0.031(3) 0.001(2)
C1 0.096(4) 0.067(4) 0.152(6) 0.007(3) 0.023(4) 0.020(4)
C2 0.082(4) 0.060(3) 0.170(6) 0.002(3) 0.044(4) 0.002(4)
O1 0.072(2) 0.0564(19) 0.124(3) 0.0006(17) 0.028(2) -0.0066(19)
C3 0.087(4) 0.068(3) 0.149(6) 0.005(3) 0.047(4) -0.011(3)
C4 0.077(3) 0.060(3) 0.146(5) -0.006(3) 0.042(4) -0.014(3)
O2 0.067(2) 0.065(2) 0.128(3) -0.0003(17) 0.042(2) -0.006(2)
C5 0.065(3) 0.063(3) 0.097(4) -0.002(2) 0.032(3) -0.003(3)
C6 0.067(3) 0.077(3) 0.080(3) 0.000(3) 0.025(2) -0.007(3)
C7 0.078(3) 0.072(3) 0.080(3) 0.003(3) 0.030(3) 0.000(3)
C8 0.072(3) 0.044(2) 0.083(3) 0.006(2) 0.023(2) 0.005(2)
C9 0.106(4) 0.067(3) 0.097(4) 0.000(3) 0.058(3) -0.008(3)
C10 0.108(4) 0.073(3) 0.087(3) -0.002(3) 0.052(3) 0.003(3)
F1 0.117(2) 0.083(2) 0.095(2) 0.0062(18) 0.0505(19) -0.0158(16)
F2 0.140(3) 0.077(2) 0.0896(19) -0.0017(18) 0.063(2) 0.0035(15)
F3 0.186(4) 0.101(3) 0.089(2) -0.008(2) 0.071(2) -0.0216(18)
F4 0.159(3) 0.083(2) 0.117(2) -0.014(2) 0.082(2) 0.0027(18)
C11 0.141(6) 0.110(5) 0.108(5) -0.026(5) 0.032(5) 0.017(4)
C12 0.148(6) 0.108(5) 0.110(5) -0.025(5) 0.060(5) -0.015(4)
O3 0.130(4) 0.097(3) 0.125(3) -0.013(3) 0.074(3) -0.024(3)
C13 0.119(5) 0.115(6) 0.140(6) -0.013(5) 0.069(5) -0.044(5)
C14 0.082(4) 0.116(6) 0.143(6) -0.004(4) 0.033(4) -0.063(5)
O4 0.088(2) 0.092(3) 0.114(3) 0.005(2) 0.036(2) -0.037(2)
C15 0.072(3) 0.077(3) 0.069(3) 0.014(3) 0.023(3) -0.014(3)
C16 0.075(3) 0.067(3) 0.073(3) 0.016(3) 0.016(3) 0.003(2)
C17 0.073(3) 0.074(3) 0.074(3) 0.007(3) -0.001(3) 0.002(3)
C18 0.096(4) 0.055(3) 0.069(3) -0.002(3) 0.032(3) 0.003(2)
C19 0.104(4) 0.081(4) 0.050(3) 0.032(3) 0.024(3) 0.010(2)
C20 0.093(4) 0.102(4) 0.052(3) 0.023(3) 0.015(3) 0.001(3)
F5 0.094(2) 0.083(2) 0.117(2) 0.0325(18) 0.0105(19) 0.0145(18)
F6 0.104(3) 0.132(3) 0.101(2) 0.015(2) -0.025(2) -0.005(2)
F7 0.160(3) 0.084(2) 0.083(2) 0.053(2) 0.029(2) 0.0157(17)
F8 0.121(3) 0.149(3) 0.0694(19) 0.049(3) -0.0226(19) -0.019(2)
C21 0.090(4) 0.081(4) 0.105(4) -0.014(3) 0.028(3) 0.000(3)
C22 0.084(4) 0.087(4) 0.105(4) -0.017(3) 0.023(3) -0.004(3)
O5 0.085(2) 0.081(2) 0.086(2) -0.011(2) 0.012(2) -0.003(2)
C23 0.099(4) 0.085(4) 0.109(5) -0.004(4) -0.003(4) -0.004(4)
C24 0.141(6) 0.099(5) 0.081(4) -0.006(4) 0.012(4) -0.002(3)
O6 0.128(3) 0.081(3) 0.071(2) -0.012(2) -0.003(2) -0.004(2)
C25 0.098(4) 0.075(3) 0.063(3) 0.011(3) 0.011(3) 0.012(3)
C26 0.097(4) 0.105(5) 0.101(4) 0.008(4) 0.024(4) -0.026(4)
C27 0.092(4) 0.108(5) 0.103(4) -0.002(4) 0.039(4) 0.010(4)
C28 0.086(4) 0.104(5) 0.097(4) 0.017(3) 0.038(3) 0.032(4)
C29 0.239(10) 0.095(5) 0.156(7) -0.008(6) 0.134(7) 0.005(5)
C30 0.227(9) 0.092(5) 0.130(6) -0.015(5) 0.111(6) 0.000(4)
F9 0.154(4) 0.111(3) 0.182(4) 0.007(3) 0.071(3) -0.038(3)
F10 0.168(4) 0.166(4) 0.137(3) -0.011(3) 0.101(3) -0.012(3)
F11 0.340(8) 0.074(3) 0.262(6) 0.025(4) 0.219(6) 0.008(3)
F12 0.381(8) 0.111(3) 0.203(4) -0.021(4) 0.230(6) -0.012(3)

loop_
_atom_type_symbol
_atom_type_description
_atom_type_scat_dispersion_real
_atom_type_scat_dispersion_imag
_atom_type_scat_source
C C 0.0033 0.0016 'International Tables Vol C Tables 4.2.6.8 and 6.1.1.4'
H H 0.0000 0.0000 'International Tables Vol C Tables 4.2.6.8 and 6.1.1.4'
N N 0.0061 0.0033 'International Tables Vol C Tables 4.2.6.8 and 6.1.1.4'
O O 0.0106 0.0060 'International Tables Vol C Tables 4.2.6.8 and 6.1.1.4'
F F 0.0171 0.0103 'International Tables Vol C Tables 4.2.6.8 and 6.1.1.4'
K K 0.2009 0.2494 'International Tables Vol C Tables 4.2.6.8 and 6.1.1.4'
I I -0.4742 1.8119 'International Tables Vol C Tables 4.2.6.8 and 6.1.1.4'

loop_
_geom_angle_atom_site_label_1
_geom_angle_atom_site_label_2
_geom_angle_atom_site_label_3
_geom_angle
C21 N1 C11 113.7(5)
C21 N1 C1 112.3(5)
C11 N1 C1 107.4(6)
C2 C1 N1 113.9(5)
C2 C1 H1A 108.8
N1 C1 H1A 108.8
C2 C1 H1B 108.8
N1 C1 H1B 108.8
H1A C1 H1B 107.7
O1 C2 C1 109.7(5)
O1 C2 H2A 109.7
C1 C2 H2A 109.7
O1 C2 H2B 109.7
C1 C2 H2B 109.7
H2A C2 H2B 108.2
C3 O1 C2 112.1(4)
O1 C3 C4 109.5(5)
O1 C3 H3A 109.8
C4 C3 H3A 109.8
O1 C3 H3B 109.8
C4 C3 H3B 109.8
H3A C3 H3B 108.2
O2 C4 C3 108.1(4)
O2 C4 H4A 110.1
C3 C4 H4A 110.1
O2 C4 H4B 110.1
C3 C4 H4B 110.1
H4A C4 H4B 108.4
C5 O2 C4 115.4(4)
O2 C5 C6 122.0(4)
O2 C5 C10 120.8(4)
C6 C5 C10 116.8(5)
F1 C6 C5 119.4(5)
F1 C6 C7 119.2(4)
C5 C6 C7 121.4(5)
F2 C7 C6 119.0(4)
F2 C7 C8 120.2(5)
C6 C7 C8 120.8(5)
C9 C8 C7 116.5(4)
C9 C8 I1 122.9(4)
C7 C8 I1 120.6(3)
C10 C9 F3 118.2(5)
C10 C9 C8 122.8(5)
F3 C9 C8 119.0(5)
C9 C10 F4 122.7(5)
C9 C10 C5 121.6(5)
F4 C10 C5 115.7(5)
N1 C11 C12 115.4(6)
N1 C11 H11A 108.4
C12 C11 H11A 108.4
N1 C11 H11B 108.4
C12 C11 H11B 108.4
H11A C11 H11B 107.5
O3 C12 C11 109.2(6)
O3 C12 H12A 109.8
C11 C12 H12A 109.8
O3 C12 H12B 109.8
C11 C12 H12B 109.8
H12A C12 H12B 108.3
C13 O3 C12 112.0(5)
O3 C13 C14 107.6(6)
O3 C13 H13A 110.2
C14 C13 H13A 110.2
O3 C13 H13B 110.2
C14 C13 H13B 110.2
H13A C13 H13B 108.5
C13 C14 O4 111.5(6)
C13 C14 H14A 109.3
O4 C14 H14A 109.3
C13 C14 H14B 109.3
O4 C14 H14B 109.3
H14A C14 H14B 108.0
C15 O4 C14 114.3(4)
C16 C15 O4 122.9(5)
C16 C15 C20 117.0(5)
O4 C15 C20 120.0(5)
C15 C16 F5 117.0(5)
C15 C16 C17 122.1(5)
F5 C16 C17 120.9(5)
F6 C17 C18 121.1(5)
F6 C17 C16 117.9(5)
C18 C17 C16 121.0(5)
C17 C18 C19 118.2(5)
C17 C18 I2 121.8(4)
C19 C18 I2 119.7(4)
F7 C19 C20 119.4(5)
F7 C19 C18 120.4(5)
C20 C19 C18 120.2(5)
F8 C20 C19 117.5(5)
F8 C20 C15 121.0(5)
C19 C20 C15 121.5(5)
N1 C21 C22 116.6(5)
N1 C21 H21A 108.2
C22 C21 H21A 108.2
N1 C21 H21B 108.2
C22 C21 H21B 108.2
H21A C21 H21B 107.3
O5 C22 C21 111.2(5)
O5 C22 H22A 109.4
C21 C22 H22A 109.4
O5 C22 H22B 109.4
C21 C22 H22B 109.4
H22A C22 H22B 108.0
C23 O5 C22 113.8(5)
O5 C23 C24 112.7(6)
O5 C23 H23A 109.0
C24 C23 H23A 109.0
O5 C23 H23B 109.0
C24 C23 H23B 109.0
H23A C23 H23B 107.8
O6 C24 C23 110.5(5)
O6 C24 H24A 109.6
C23 C24 H24A 109.6
O6 C24 H24B 109.6
C23 C24 H24B 109.6
H24A C24 H24B 108.1
C25 O6 C24 118.5(4)
C30 C25 O6 118.5(5)
C30 C25 C26 116.4(6)
O6 C25 C26 125.0(6)
F9 C26 C25 119.7(7)
F9 C26 C27 120.4(6)
C25 C26 C27 119.9(6)
C28 C27 F10 119.8(6)
C28 C27 C26 123.0(6)
F10 C27 C26 117.0(6)
C27 C28 C29 119.2(7)
C27 C28 I3 122.8(4)
C29 C28 I3 118.0(6)
F11 C29 C28 124.2(7)
F11 C29 C30 117.9(6)
C28 C29 C30 117.9(7)
C25 C30 F12 122.2(6)
C25 C30 C29 123.4(6)
F12 C30 C29 114.4(7)

loop_
_geom_bond_atom_site_label_1
_geom_bond_atom_site_label_2
_geom_bond_distance
I1 C8 2.105(4)
I2 C18 2.106(5)
I3 C28 2.124(6)
K1 O3 2.707(4)
K1 O1 2.744(3)
K1 O5 2.756(4)
K1 O4 2.809(4)
K1 O2 2.849(3)
K1 N1 2.903(4)
K1 O6 2.911(4)
K1 F4 3.041(4)
N1 C21 1.438(7)
N1 C11 1.443(8)
N1 C1 1.472(8)
C1 C2 1.470(9)
C1 H1A 0.9700
C1 H1B 0.9700
C2 O1 1.409(6)
C2 H2A 0.9700
C2 H2B 0.9700
O1 C3 1.408(7)
C3 C4 1.474(7)
C3 H3A 0.9700
C3 H3B 0.9700
C4 O2 1.464(6)
C4 H4A 0.9700
C4 H4B 0.9700
O2 C5 1.368(6)
C5 C6 1.374(7)
C5 C10 1.398(7)
C6 F1 1.341(5)
C6 C7 1.375(7)
C7 F2 1.320(6)
C7 C8 1.390(7)
C8 C9 1.385(7)
C9 C10 1.319(7)
C9 F3 1.342(6)
C10 F4 1.352(6)
C11 C12 1.482(10)
C11 H11A 0.9700
C11 H11B 0.9700
C12 O3 1.415(8)
C12 H12A 0.9700
C12 H12B 0.9700
O3 C13 1.395(8)
C13 C14 1.445(10)
C13 H13A 0.9700
C13 H13B 0.9700
C14 O4 1.509(8)
C14 H14A 0.9700
C14 H14B 0.9700
O4 C15 1.349(6)
C15 C16 1.344(7)
C15 C20 1.375(7)
C16 F5 1.360(6)
C16 C17 1.375(7)
C17 F6 1.328(6)
C17 C18 1.347(7)
C18 C19 1.374(7)
C19 F7 1.337(6)
C19 C20 1.373(8)
C20 F8 1.346(6)
C21 C22 1.481(8)
C21 H21A 0.9700
C21 H21B 0.9700
C22 O5 1.396(7)
C22 H22A 0.9700
C22 H22B 0.9700
O5 C23 1.383(7)
C23 C24 1.468(9)
C23 H23A 0.9700
C23 H23B 0.9700
C24 O6 1.440(7)
C24 H24A 0.9700
C24 H24B 0.9700
O6 C25 1.346(6)
C25 C30 1.326(9)
C25 C26 1.371(8)
C26 F9 1.342(7)
C26 C27 1.394(9)
C27 C28 1.318(9)
C27 F10 1.379(7)
C28 C29 1.334(8)
C29 F11 1.289(8)
C29 C30 1.443(10)
C30 F12 1.331(7)

loop_
_geom_torsion_atom_site_label_1
_geom_torsion_atom_site_label_2
_geom_torsion_atom_site_label_3
_geom_torsion_atom_site_label_4
_geom_torsion
C21 N1 C1 C2 -76.9(6)
C11 N1 C1 C2 157.3(6)
N1 C1 C2 O1 -69.4(7)
C1 C2 O1 C3 -176.6(5)
C2 O1 C3 C4 172.1(5)
O1 C3 C4 O2 66.8(7)
C3 C4 O2 C5 177.1(5)
C4 O2 C5 C6 -77.6(6)
C4 O2 C5 C10 110.0(6)
O2 C5 C6 F1 5.2(7)
C10 C5 C6 F1 177.8(5)
O2 C5 C6 C7 -174.2(5)
C10 C5 C6 C7 -1.5(8)
F1 C6 C7 F2 1.5(8)
C5 C6 C7 F2 -179.2(5)
F1 C6 C7 C8 -179.5(4)
C5 C6 C7 C8 -0.2(8)
F2 C7 C8 C9 -179.9(5)
C6 C7 C8 C9 1.2(8)
F2 C7 C8 I1 -1.2(7)
C6 C7 C8 I1 179.8(4)
C7 C8 C9 C10 -0.4(9)
I1 C8 C9 C10 -179.0(5)
C7 C8 C9 F3 179.6(5)
I1 C8 C9 F3 1.0(8)
F3 C9 C10 F4 0.8(9)
C8 C9 C10 F4 -179.2(6)
F3 C9 C10 C5 178.6(6)
C8 C9 C10 C5 -1.4(10)
O2 C5 C10 C9 175.0(5)
C6 C5 C10 C9 2.3(9)
O2 C5 C10 F4 -7.0(8)
C6 C5 C10 F4 -179.8(5)
C21 N1 C11 C12 65.8(7)
C1 N1 C11 C12 -169.3(6)
N1 C11 C12 O3 52.8(8)
C11 C12 O3 C13 164.5(6)
C12 O3 C13 C14 153.4(6)
O3 C13 C14 O4 58.0(7)
C13 C14 O4 C15 87.5(6)
C14 O4 C15 C16 -101.9(6)
C14 O4 C15 C20 81.1(7)
O4 C15 C16 F5 4.4(7)
C20 C15 C16 F5 -178.5(4)
O4 C15 C16 C17 -177.0(5)
C20 C15 C16 C17 0.1(8)
C15 C16 C17 F6 -177.8(5)
F5 C16 C17 F6 0.6(7)
C15 C16 C17 C18 -0.2(8)
F5 C16 C17 C18 178.2(5)
F6 C17 C18 C19 178.3(5)
C16 C17 C18 C19 0.7(8)
F6 C17 C18 I2 4.5(7)
C16 C17 C18 I2 -173.1(4)
C17 C18 C19 F7 -178.5(5)
I2 C18 C19 F7 -4.5(6)
C17 C18 C19 C20 -1.1(7)
I2 C18 C19 C20 172.9(4)
F7 C19 C20 F8 -3.1(7)
C18 C19 C20 F8 179.5(4)
F7 C19 C20 C15 178.4(5)
C18 C19 C20 C15 1.0(8)
C16 C15 C20 F8 -178.9(5)
O4 C15 C20 F8 -1.7(8)
C16 C15 C20 C19 -0.4(8)
O4 C15 C20 C19 176.8(5)
C11 N1 C21 C22 -103.3(6)
C1 N1 C21 C22 134.5(6)
N1 C21 C22 O5 -55.2(7)
C21 C22 O5 C23 -167.0(5)
C22 O5 C23 C24 178.1(5)
O5 C23 C24 O6 60.2(8)
C23 C24 O6 C25 150.9(6)
C24 O6 C25 C30 -128.5(8)
C24 O6 C25 C26 55.2(9)
C30 C25 C26 F9 -179.0(7)
O6 C25 C26 F9 -2.7(10)
C30 C25 C26 C27 3.0(10)
O6 C25 C26 C27 179.3(6)
F9 C26 C27 C28 175.9(6)
C25 C26 C27 C28 -6.1(11)
F9 C26 C27 F10 0.9(10)
C25 C26 C27 F10 178.9(6)
F10 C27 C28 C29 179.2(7)
C26 C27 C28 C29 4.3(12)
F10 C27 C28 I3 -1.9(9)
C26 C27 C28 I3 -176.8(5)
C27 C28 C29 F11 177.7(9)
I3 C28 C29 F11 -1.2(14)
C27 C28 C29 C30 0.1(13)
I3 C28 C29 C30 -178.8(7)
O6 C25 C30 F12 5.3(13)
C26 C25 C30 F12 -178.2(8)
O6 C25 C30 C29 -175.2(8)
C26 C25 C30 C29 1.4(13)
F11 C29 C30 C25 179.2(9)
C28 C29 C30 C25 -3.1(15)
F11 C29 C30 F12 -1.2(14)
C28 C29 C30 F12 176.5(9)
